data_7214691
loop_
_publ_author_name
'Iwase, Noriaki'
'Kobayashi, Yuhei'
'Kinuta, Takafumi'
'Sato, Tomohiro'
'Tajima, Nobuo'
'Kuroda, Reiko'
'Matsubara, Yoshio'
'Imai, Yoshitane'

_publ_section_title
;
 Solid-state visible molecular recognition system of bisphenol A and its
 derivatives by solid co-grinding crystallization with benzoquinone
;
_journal_issue 24
_journal_name_full CrystEngComm
_journal_page_first 8599
_journal_paper_doi 10.1039/c2ce26148k
_journal_volume 14
_journal_year 2012
_chemical_formula_sum 'C22 H15 Cl F6 O4'
_chemical_formula_weight 492.79
_chemical_name_systematic
;
?
;
_space_group_IT_number 60
_symmetry_cell_setting orthorhombic
_symmetry_space_group_name_Hall '-P 2n 2ab'
_symmetry_space_group_name_H-M 'P b c n'
_atom_sites_solution_hydrogens geom
_atom_sites_solution_primary direct
_atom_sites_solution_secondary difmap
_audit_creation_method SHELXL-97
_cell_angle_alpha 90.00
_cell_angle_beta 90.00
_cell_angle_gamma 90.00
_cell_formula_units_Z 4
_cell_length_a 11.2984(10)
_cell_length_b 7.2275(6)
_cell_length_c 24.573(2)
_cell_measurement_reflns_used 2127
_cell_measurement_temperature 115(2)
_cell_measurement_theta_max 27.89
_cell_measurement_theta_min 1.66
_cell_volume 2006.6(3)
_computing_structure_refinement 'SHELXL-97 (Sheldrick, 2008)'
_computing_structure_solution 'SHELXS-97 (Sheldrick, 2008)'
_diffrn_ambient_temperature 115(2)
_diffrn_measured_fraction_theta_full 0.980
_diffrn_measured_fraction_theta_max 0.980
_diffrn_measurement_device_type 'Bruker APEX'
_diffrn_measurement_method \w-scans
_diffrn_radiation_monochromator graphite
_diffrn_radiation_source 'fine-focus sealed tube'
_diffrn_radiation_type MoK\a
_diffrn_radiation_wavelength 0.71073
_diffrn_reflns_av_R_equivalents 0.0277
_diffrn_reflns_av_sigmaI/netI 0.0251
_diffrn_reflns_limit_h_max 14
_diffrn_reflns_limit_h_min -13
_diffrn_reflns_limit_k_max 9
_diffrn_reflns_limit_k_min -9
_diffrn_reflns_limit_l_max 32
_diffrn_reflns_limit_l_min -24
_diffrn_reflns_number 11472
_diffrn_reflns_theta_full 27.89
_diffrn_reflns_theta_max 27.89
_diffrn_reflns_theta_min 1.66
_exptl_absorpt_coefficient_mu 0.275
_exptl_absorpt_correction_T_max 0.9344
_exptl_absorpt_correction_T_min 0.8863
_exptl_absorpt_correction_type empirical
_exptl_absorpt_process_details 'Bruker SADABS'
_exptl_crystal_colour orange
_exptl_crystal_density_diffrn 1.631
_exptl_crystal_density_method 'not measured'
_exptl_crystal_description needle
_exptl_crystal_F_000 1000
_exptl_crystal_size_max 0.45
_exptl_crystal_size_mid 0.30
_exptl_crystal_size_min 0.25
_refine_diff_density_max 0.404
_refine_diff_density_min -0.294
_refine_diff_density_rms 0.053
_refine_ls_extinction_method none
_refine_ls_goodness_of_fit_ref 1.089
_refine_ls_hydrogen_treatment constr
_refine_ls_matrix_type full
_refine_ls_number_parameters 151
_refine_ls_number_reflns 2349
_refine_ls_number_restraints 0
_refine_ls_restrained_S_all 1.089
_refine_ls_R_factor_all 0.0475
_refine_ls_R_factor_gt 0.0432
_refine_ls_shift/su_max 0.007
_refine_ls_shift/su_mean 0.000
_refine_ls_structure_factor_coef Fsqd
_refine_ls_weighting_details 'calc w=1/[\s^2^(Fo^2^)+(0.0412P)^2^+1.5228P] where P=(Fo^2^+2Fc^2^)/3'
_refine_ls_weighting_scheme calc
_refine_ls_wR_factor_gt 0.1037
_refine_ls_wR_factor_ref 0.1063
_reflns_number_gt 2127
_reflns_number_total 2349
_reflns_threshold_expression >2\s(I)
_cod_data_source_file c2ce26148k.txt
_cod_data_source_block imai023_4
_cod_original_sg_symbol_H-M Pbcn
_cod_database_code 7214691

loop_
_symmetry_equiv_pos_as_xyz
'x, y, z'
'-x+1/2, -y+1/2, z+1/2'
'x+1/2, -y+1/2, -z'
'-x, y, -z+1/2'
'-x, -y, -z'
'x-1/2, y-1/2, -z-1/2'
'-x-1/2, y-1/2, z'
'x, -y, z-1/2'

loop_
_atom_site_label
_atom_site_type_symbol
_atom_site_fract_x
_atom_site_fract_y
_atom_site_fract_z
_atom_site_U_iso_or_equiv
_atom_site_adp_type
_atom_site_occupancy
_atom_site_symmetry_multiplicity
_atom_site_calc_flag
_atom_site_refinement_flags
C1 C 0.03621(14) 0.0539(2) 0.20070(6) 0.0205(3) Uani 1 1 d .
C2 C -0.02978(14) 0.2114(2) 0.18852(7) 0.0230(3) Uani 1 1 d .
H2 H -0.0926 0.2467 0.2120 0.028 Uiso 1 1 calc R
C3 C -0.00585(15) 0.3178(2) 0.14293(7) 0.0247(3) Uani 1 1 d .
H3 H -0.0523 0.4242 0.1353 0.030 Uiso 1 1 calc R
C4 C 0.08590(15) 0.2687(2) 0.10856(6) 0.0227(3) Uani 1 1 d .
C5 C 0.15288(15) 0.1128(2) 0.11995(7) 0.0254(3) Uani 1 1 d .
H5 H 0.2162 0.0789 0.0965 0.030 Uiso 1 1 calc R
C6 C 0.12778(15) 0.0062(2) 0.16538(7) 0.0244(3) Uani 1 1 d .
H6 H 0.1737 -0.1011 0.1726 0.029 Uiso 1 1 calc R
C7 C 0.0000 -0.0647(3) 0.2500 0.0210(4) Uani 1 2 d S
C8 C -0.10210(16) -0.1909(2) 0.23062(7) 0.0284(4) Uani 1 1 d .
F9 F -0.07849(10) -0.27025(15) 0.18271(4) 0.0377(3) Uani 1 1 d .
F10 F -0.12655(11) -0.32895(15) 0.26523(5) 0.0400(3) Uani 1 1 d .
F11 F -0.20163(9) -0.09348(16) 0.22387(4) 0.0346(3) Uani 1 1 d .
O21 O -0.01208(13) -0.29814(17) 0.06257(5) 0.0335(3) Uani 1 1 d .
C21 C -0.00483(16) -0.1585(2) 0.03485(7) 0.0262(4) Uani 1 1 d .
C22 C -0.10136(15) -0.0180(2) 0.03499(7) 0.0264(4) Uani 1 1 d .
C23 C -0.09684(16) 0.1255(2) 0.00083(7) 0.0285(4) Uani 1 1 d .
H23 H -0.1617 0.2090 -0.0004 0.034 Uiso 1 1 calc R
O4 O 0.11302(12) 0.36664(18) 0.06239(5) 0.0295(3) Uani 1 1 d .
H4 H 0.0738 0.4654 0.0619 0.044 Uiso 1 1 calc R
Cl22 Cl -0.21408(12) -0.0540(2) 0.07591(6) 0.0349(4) Uiso 0.50 1 d P
C22M C -0.1969(4) -0.0499(6) 0.08368(19) 0.0166(12) Uiso 0.50 1 d P
H22A H -0.1654 0.0010 0.1177 0.025 Uiso 0.50 1 calc PR
H22B H -0.2115 -0.1827 0.0882 0.025 Uiso 0.50 1 calc PR
H22C H -0.2712 0.0127 0.0745 0.025 Uiso 0.50 1 calc PR

loop_
_atom_site_aniso_label
_atom_site_aniso_U_11
_atom_site_aniso_U_22
_atom_site_aniso_U_33
_atom_site_aniso_U_23
_atom_site_aniso_U_13
_atom_site_aniso_U_12
C1 0.0227(7) 0.0187(7) 0.0202(7) -0.0001(6) -0.0015(6) 0.0005(6)
C2 0.0225(7) 0.0216(8) 0.0250(8) -0.0020(6) 0.0007(6) 0.0036(6)
C3 0.0284(8) 0.0191(7) 0.0266(8) 0.0000(6) -0.0049(6) 0.0040(6)
C4 0.0272(8) 0.0209(8) 0.0200(7) -0.0004(6) -0.0041(6) -0.0047(6)
C5 0.0257(8) 0.0284(8) 0.0221(8) -0.0023(6) 0.0028(6) 0.0039(7)
C6 0.0266(8) 0.0220(8) 0.0248(8) 0.0000(6) 0.0000(6) 0.0070(6)
C7 0.0225(10) 0.0170(10) 0.0237(11) 0.000 0.0011(8) 0.000
C8 0.0327(9) 0.0231(8) 0.0293(9) -0.0055(7) 0.0027(7) -0.0050(7)
F9 0.0474(7) 0.0321(6) 0.0338(6) -0.0148(5) 0.0037(5) -0.0072(5)
F10 0.0535(7) 0.0255(6) 0.0411(6) -0.0020(5) 0.0065(5) -0.0167(5)
F11 0.0254(5) 0.0395(6) 0.0390(6) -0.0109(5) -0.0029(4) -0.0055(4)
O21 0.0476(8) 0.0239(6) 0.0289(6) 0.0070(5) -0.0003(6) 0.0013(6)
C21 0.0368(9) 0.0205(8) 0.0212(8) -0.0002(6) -0.0058(7) -0.0013(7)
C22 0.0317(8) 0.0237(8) 0.0238(8) -0.0015(6) -0.0032(7) -0.0023(7)
C23 0.0320(9) 0.0245(8) 0.0289(8) 0.0014(7) -0.0023(7) 0.0040(7)
O4 0.0369(7) 0.0271(6) 0.0247(6) 0.0045(5) 0.0004(5) -0.0022(5)

loop_
_atom_type_symbol
_atom_type_description
_atom_type_scat_dispersion_real
_atom_type_scat_dispersion_imag
_atom_type_scat_source
C C 0.0033 0.0016 'International Tables Vol C Tables 4.2.6.8 and 6.1.1.4'
H H 0.0000 0.0000 'International Tables Vol C Tables 4.2.6.8 and 6.1.1.4'
O O 0.0106 0.0060 'International Tables Vol C Tables 4.2.6.8 and 6.1.1.4'
F F 0.0171 0.0103 'International Tables Vol C Tables 4.2.6.8 and 6.1.1.4'
Cl Cl 0.1484 0.1585 'International Tables Vol C Tables 4.2.6.8 and 6.1.1.4'

loop_
_geom_angle_atom_site_label_1
_geom_angle_atom_site_label_2
_geom_angle_atom_site_label_3
_geom_angle
_geom_angle_site_symmetry_1
_geom_angle_site_symmetry_3
C2 C1 C6 117.75(14) . .
C2 C1 C7 118.80(14) . .
C6 C1 C7 123.34(14) . .
C3 C2 C1 121.51(15) . .
C4 C3 C2 119.83(15) . .
O4 C4 C3 122.66(15) . .
O4 C4 C5 117.69(15) . .
C3 C4 C5 119.64(15) . .
C4 C5 C6 120.19(15) . .
C5 C6 C1 121.07(15) . .
C1 C7 C1 112.34(18) 4 .
C1 C7 C8 111.88(9) 4 .
C1 C7 C8 106.52(9) . .
C1 C7 C8 106.52(9) 4 4
C1 C7 C8 111.88(9) . 4
C8 C7 C8 107.66(19) . 4
F9 C8 F11 106.52(14) . .
F9 C8 F10 106.30(14) . .
F11 C8 F10 107.31(14) . .
F9 C8 C7 112.07(13) . .
F11 C8 C7 110.80(14) . .
F10 C8 C7 113.45(14) . .
O21 C21 C23 121.42(16) . 5
O21 C21 C22 120.86(17) . .
C23 C21 C22 117.69(15) 5 .
C23 C22 C21 119.98(16) . .
C23 C22 C22M 126.7(2) . .
C21 C22 C22M 113.0(2) . .
C23 C22 Cl22 122.49(15) . .
C21 C22 Cl22 117.45(14) . .
C22M C22 Cl22 9.60(18) . .
C22 C23 C21 122.19(16) . 5

loop_
_geom_bond_atom_site_label_1
_geom_bond_atom_site_label_2
_geom_bond_distance
_geom_bond_site_symmetry_2
C1 C2 1.393(2) .
C1 C6 1.394(2) .
C1 C7 1.5392(19) .
C2 C3 1.385(2) .
C3 C4 1.383(2) .
C4 O4 1.3720(19) .
C4 C5 1.386(2) .
C5 C6 1.386(2) .
C7 C1 1.5392(19) 4
C7 C8 1.546(2) .
C7 C8 1.546(2) 4
C8 F9 1.3366(19) .
C8 F11 1.337(2) .
C8 F10 1.340(2) .
O21 C21 1.221(2) .
C21 C23 1.465(2) 5
C21 C22 1.490(2) .
C22 C23 1.335(2) .
C22 C22M 1.628(4) .
C22 Cl22 1.643(2) .
C23 C21 1.465(2) 5
